data_7225728
loop_
_publ_author_name
'Keenan, Luke L.'
'Hamzah, Harina Amer'
'Mahon, Mary F.'
'Warren, Mark R.'
'Burrows, Andrew D.'

_publ_section_title
;
 Secondary amine-functionalised metal--organic frameworks: direct
 syntheses versus tandem post-synthetic modifications
;
_journal_issue 30
_journal_name_full CrystEngComm
_journal_page_first 5710
_journal_paper_doi 10.1039/C6CE01270A
_journal_volume 18
_journal_year 2016
_chemical_formula_moiety '0.25(C108 N12 O52 Zn16)'
_chemical_formula_sum 'C77.1 H83.4 N3 O13 Zn4'
_chemical_formula_weight 1521.54
_chemical_name_systematic
;
 ?
;
_space_group_crystal_system cubic
_space_group_IT_number 225
_space_group_name_Hall '-F 4 2 3'
_space_group_name_H-M_alt 'F m -3 m'
_symmetry_space_group_name_Hall '-F 4 2 3'
_symmetry_space_group_name_H-M 'F m -3 m'
_atom_sites_solution_primary direct
_audit_creation_date 2016-05-28
_audit_creation_method
;
Olex2 1.2
(compiled 2016.02.19 svn.r3266 for OlexSys, GUI svn.r5155)
;
_audit_update_record
;
2016-05-29 deposited with the CCDC.
2016-06-17 downloaded from the CCDC.
;
_cell_angle_alpha 90
_cell_angle_beta 90
_cell_angle_gamma 90
_cell_formula_units_Z 8
_cell_length_a 25.77025(14)
_cell_length_b 25.77025(14)
_cell_length_c 25.77025(14)
_cell_measurement_reflns_used 8958
_cell_measurement_temperature 250(2)
_cell_measurement_theta_max 28.7600
_cell_measurement_theta_min 2.5240
_cell_volume 17114.17(16)
_computing_cell_refinement
;
CrysAlisPro, Agilent Technologies,
Version 1.171.36.28 (release 01-02-2013 CrysAlis171 .NET)
(compiled Feb  1 2013,16:14:44)
;
_computing_data_collection
;
CrystalClear-SM Expert 2.0 r5 (Rigaku, 2010)
;
_computing_data_reduction
;
CrysAlisPro, Agilent Technologies,
Version 1.171.36.28 (release 01-02-2013 CrysAlis171 .NET)
(compiled Feb  1 2013,16:14:44)
;
_computing_molecular_graphics 'Olex2 (Dolomanov et al., 2009)'
_computing_publication_material 'Olex2 (Dolomanov et al., 2009)'
_computing_structure_refinement 'ShelXL (Sheldrick, 2015)'
_computing_structure_solution 'ShelXS (Sheldrick, 2008)'
_diffrn_ambient_temperature 250.15
_diffrn_measured_fraction_theta_full 0.994
_diffrn_measured_fraction_theta_max 0.996
_diffrn_measurement_device_type
;
'dtrek-CrysAlisPro-abstract goniometer imported rigaku-d*trek images'
;
_diffrn_radiation_monochromator synchrotron
_diffrn_radiation_type synchrotron
_diffrn_radiation_wavelength 0.6889
_diffrn_reflns_av_R_equivalents 0.0450
_diffrn_reflns_av_unetI/netI 0.0131
_diffrn_reflns_Laue_measured_fraction_full 0.994
_diffrn_reflns_Laue_measured_fraction_max 0.996
_diffrn_reflns_limit_h_max 26
_diffrn_reflns_limit_h_min -34
_diffrn_reflns_limit_k_max 34
_diffrn_reflns_limit_k_min -31
_diffrn_reflns_limit_l_max 31
_diffrn_reflns_limit_l_min -34
_diffrn_reflns_number 26286
_diffrn_reflns_point_group_measured_fraction_full 0.994
_diffrn_reflns_point_group_measured_fraction_max 0.996
_diffrn_reflns_theta_full 24.415
_diffrn_reflns_theta_max 27.719
_diffrn_reflns_theta_min 2.541
_exptl_absorpt_coefficient_mu 1.073
_exptl_absorpt_correction_T_max 1.00000
_exptl_absorpt_correction_T_min 0.81944
_exptl_absorpt_correction_type multi-scan
_exptl_absorpt_process_details
;
CrysAlisPro, Agilent Technologies,
Version 1.171.36.28 (release 01-02-2013 CrysAlis171 .NET)
(compiled Feb  1 2013,16:14:44)
Empirical absorption correction using spherical harmonics,
 implemented in SCALE3 ABSPACK scaling algorithm.
;
_exptl_crystal_colour yellow
_exptl_crystal_density_diffrn 1.181
_exptl_crystal_description block
_exptl_crystal_F_000 6328
_exptl_crystal_size_max 0.12
_exptl_crystal_size_mid 0.1
_exptl_crystal_size_min 0.07
_refine_diff_density_max 0.704
_refine_diff_density_min -0.329
_refine_diff_density_rms 0.076
_refine_ls_extinction_method none
_refine_ls_goodness_of_fit_ref 1.172
_refine_ls_hydrogen_treatment undef
_refine_ls_matrix_type full
_refine_ls_number_parameters 37
_refine_ls_number_reflns 1163
_refine_ls_number_restraints 12
_refine_ls_restrained_S_all 1.199
_refine_ls_R_factor_all 0.0421
_refine_ls_R_factor_gt 0.0382
_refine_ls_shift/su_max 0.000
_refine_ls_shift/su_mean 0.000
_refine_ls_structure_factor_coef Fsqd
_refine_ls_weighting_details 'w=1/[\s^2^(Fo^2^)+(0.0901P)^2^+5.2817P] where P=(Fo^2^+2Fc^2^)/3'
_refine_ls_weighting_scheme calc
_refine_ls_wR_factor_gt 0.1323
_refine_ls_wR_factor_ref 0.1370
_reflns_Friedel_coverage 0.000
_reflns_number_gt 1004
_reflns_number_total 1163
_reflns_threshold_expression 'I > 2\s(I)'
_cod_data_source_file c6ce01270a2.cif
_cod_data_source_block dlk30_sq
_cod_depositor_comments 'Adding full bibliography for 7225726--7225730.cif.'
_cod_original_cell_volume 17114.2(3)
_cod_original_formula_sum 'C77.10 H83.40 N3 O13 Zn4'
_cod_database_code 7225728
_shelxl_version_number 2014-3
_shelx_space_group_comment
;
The symmetry employed for this shelxl refinement is uniquely defined
by the following loop, which should always be used as a source of
symmetry information in preference to the above space-group names.
They are only intended as comments.
;
_shelx_estimated_absorpt_t_max 0.929
_shelx_estimated_absorpt_t_min 0.882
_olex2_refinement_description
;
1. Uiso/Uaniso restraints and constraints
Uanis(N1) \\sim Ueq, Uanis(C4) \\sim Ueq: with sigma of 0.03 and sigma for
terminal atoms of 0.06
2. Others
 Fixed Sof: N1(0.125) C4(0.125)
;
_olex2_submission_special_instructions 'No special instructions were received'

loop_
_space_group_symop_operation_xyz
'x, y, z'
'-y, x, z'
'-x, -y, z'
'y, -x, z'
'x, -z, y'
'x, -y, -z'
'x, z, -y'
'z, y, -x'
'-x, y, -z'
'-z, y, x'
'z, x, y'
'y, z, x'
'-y, -z, x'
'z, -x, -y'
'-y, z, -x'
'-z, -x, y'
'-z, x, -y'
'y, -z, -x'
'y, x, -z'
'-y, -x, -z'
'-x, z, y'
'-x, -z, -y'
'z, -y, x'
'-z, -y, -x'
'x, y+1/2, z+1/2'
'-y, x+1/2, z+1/2'
'-x, -y+1/2, z+1/2'
'y, -x+1/2, z+1/2'
'x, -z+1/2, y+1/2'
'x, -y+1/2, -z+1/2'
'x, z+1/2, -y+1/2'
'z, y+1/2, -x+1/2'
'-x, y+1/2, -z+1/2'
'-z, y+1/2, x+1/2'
'z, x+1/2, y+1/2'
'y, z+1/2, x+1/2'
'-y, -z+1/2, x+1/2'
'z, -x+1/2, -y+1/2'
'-y, z+1/2, -x+1/2'
'-z, -x+1/2, y+1/2'
'-z, x+1/2, -y+1/2'
'y, -z+1/2, -x+1/2'
'y, x+1/2, -z+1/2'
'-y, -x+1/2, -z+1/2'
'-x, z+1/2, y+1/2'
'-x, -z+1/2, -y+1/2'
'z, -y+1/2, x+1/2'
'-z, -y+1/2, -x+1/2'
'x+1/2, y, z+1/2'
'-y+1/2, x, z+1/2'
'-x+1/2, -y, z+1/2'
'y+1/2, -x, z+1/2'
'x+1/2, -z, y+1/2'
'x+1/2, -y, -z+1/2'
'x+1/2, z, -y+1/2'
'z+1/2, y, -x+1/2'
'-x+1/2, y, -z+1/2'
'-z+1/2, y, x+1/2'
'z+1/2, x, y+1/2'
'y+1/2, z, x+1/2'
'-y+1/2, -z, x+1/2'
'z+1/2, -x, -y+1/2'
'-y+1/2, z, -x+1/2'
'-z+1/2, -x, y+1/2'
'-z+1/2, x, -y+1/2'
'y+1/2, -z, -x+1/2'
'y+1/2, x, -z+1/2'
'-y+1/2, -x, -z+1/2'
'-x+1/2, z, y+1/2'
'-x+1/2, -z, -y+1/2'
'z+1/2, -y, x+1/2'
'-z+1/2, -y, -x+1/2'
'x+1/2, y+1/2, z'
'-y+1/2, x+1/2, z'
'-x+1/2, -y+1/2, z'
'y+1/2, -x+1/2, z'
'x+1/2, -z+1/2, y'
'x+1/2, -y+1/2, -z'
'x+1/2, z+1/2, -y'
'z+1/2, y+1/2, -x'
'-x+1/2, y+1/2, -z'
'-z+1/2, y+1/2, x'
'z+1/2, x+1/2, y'
'y+1/2, z+1/2, x'
'-y+1/2, -z+1/2, x'
'z+1/2, -x+1/2, -y'
'-y+1/2, z+1/2, -x'
'-z+1/2, -x+1/2, y'
'-z+1/2, x+1/2, -y'
'y+1/2, -z+1/2, -x'
'y+1/2, x+1/2, -z'
'-y+1/2, -x+1/2, -z'
'-x+1/2, z+1/2, y'
'-x+1/2, -z+1/2, -y'
'z+1/2, -y+1/2, x'
'-z+1/2, -y+1/2, -x'
'-x, -y, -z'
'y, -x, -z'
'x, y, -z'
'-y, x, -z'
'-x, z, -y'
'-x, y, z'
'-x, -z, y'
'-z, -y, x'
'x, -y, z'
'z, -y, -x'
'-z, -x, -y'
'-y, -z, -x'
'y, z, -x'
'-z, x, y'
'y, -z, x'
'z, x, -y'
'z, -x, y'
'-y, z, x'
'-y, -x, z'
'y, x, z'
'x, -z, -y'
'x, z, y'
'-z, y, -x'
'z, y, x'
'-x, -y+1/2, -z+1/2'
'y, -x+1/2, -z+1/2'
'x, y+1/2, -z+1/2'
'-y, x+1/2, -z+1/2'
'-x, z+1/2, -y+1/2'
'-x, y+1/2, z+1/2'
'-x, -z+1/2, y+1/2'
'-z, -y+1/2, x+1/2'
'x, -y+1/2, z+1/2'
'z, -y+1/2, -x+1/2'
'-z, -x+1/2, -y+1/2'
'-y, -z+1/2, -x+1/2'
'y, z+1/2, -x+1/2'
'-z, x+1/2, y+1/2'
'y, -z+1/2, x+1/2'
'z, x+1/2, -y+1/2'
'z, -x+1/2, y+1/2'
'-y, z+1/2, x+1/2'
'-y, -x+1/2, z+1/2'
'y, x+1/2, z+1/2'
'x, -z+1/2, -y+1/2'
'x, z+1/2, y+1/2'
'-z, y+1/2, -x+1/2'
'z, y+1/2, x+1/2'
'-x+1/2, -y, -z+1/2'
'y+1/2, -x, -z+1/2'
'x+1/2, y, -z+1/2'
'-y+1/2, x, -z+1/2'
'-x+1/2, z, -y+1/2'
'-x+1/2, y, z+1/2'
'-x+1/2, -z, y+1/2'
'-z+1/2, -y, x+1/2'
'x+1/2, -y, z+1/2'
'z+1/2, -y, -x+1/2'
'-z+1/2, -x, -y+1/2'
'-y+1/2, -z, -x+1/2'
'y+1/2, z, -x+1/2'
'-z+1/2, x, y+1/2'
'y+1/2, -z, x+1/2'
'z+1/2, x, -y+1/2'
'z+1/2, -x, y+1/2'
'-y+1/2, z, x+1/2'
'-y+1/2, -x, z+1/2'
'y+1/2, x, z+1/2'
'x+1/2, -z, -y+1/2'
'x+1/2, z, y+1/2'
'-z+1/2, y, -x+1/2'
'z+1/2, y, x+1/2'
'-x+1/2, -y+1/2, -z'
'y+1/2, -x+1/2, -z'
'x+1/2, y+1/2, -z'
'-y+1/2, x+1/2, -z'
'-x+1/2, z+1/2, -y'
'-x+1/2, y+1/2, z'
'-x+1/2, -z+1/2, y'
'-z+1/2, -y+1/2, x'
'x+1/2, -y+1/2, z'
'z+1/2, -y+1/2, -x'
'-z+1/2, -x+1/2, -y'
'-y+1/2, -z+1/2, -x'
'y+1/2, z+1/2, -x'
'-z+1/2, x+1/2, y'
'y+1/2, -z+1/2, x'
'z+1/2, x+1/2, -y'
'z+1/2, -x+1/2, y'
'-y+1/2, z+1/2, x'
'-y+1/2, -x+1/2, z'
'y+1/2, x+1/2, z'
'x+1/2, -z+1/2, -y'
'x+1/2, z+1/2, y'
'-z+1/2, y+1/2, -x'
'z+1/2, y+1/2, x'

loop_
_atom_site_label
_atom_site_type_symbol
_atom_site_fract_x
_atom_site_fract_y
_atom_site_fract_z
_atom_site_U_iso_or_equiv
_atom_site_adp_type
_atom_site_occupancy
_atom_site_site_symmetry_order
_atom_site_calc_flag
_atom_site_refinement_flags_posn
_atom_site_refinement_flags_adp
_atom_site_refinement_flags_occupancy
Zn1 Zn 0.29332(2) 0.20668(2) 0.20668(2) 0.0347(2) Uani 1 6 d S T P
O1 O 0.2500 0.2500 0.2500 0.0318(8) Uani 1 24 d S T P
O2 O 0.36598(7) 0.21938(6) 0.21938(6) 0.0636(5) Uani 1 2 d S T P
N1 N 0.4497(5) 0.3192(4) 0.3192(4) 0.149(7) Uani 0.25 2 d S TU P
C1 C 0.38859(11) 0.2500 0.2500 0.0524(8) Uani 1 4 d S T P
C2 C 0.44609(12) 0.2500 0.2500 0.0606(9) Uani 1 4 d S T P
C3 C 0.47326(12) 0.28236(10) 0.28236(10) 0.0922(13) Uani 1 2 d S T P
C4 C 0.4764(9) 0.3540(6) 0.3540(6) 0.196(11) Uani 0.25 2 d S TU P

loop_
_atom_site_aniso_label
_atom_site_aniso_U_11
_atom_site_aniso_U_22
_atom_site_aniso_U_33
_atom_site_aniso_U_23
_atom_site_aniso_U_13
_atom_site_aniso_U_12
Zn1 0.0347(2) 0.0347(2) 0.0347(2) -0.00154(7) 0.00154(7) 0.00154(7)
O1 0.0318(8) 0.0318(8) 0.0318(8) 0.000 0.000 0.000
O2 0.0336(8) 0.0786(8) 0.0786(8) -0.0211(10) 0.0008(5) 0.0008(5)
N1 0.048(6) 0.199(12) 0.199(12) -0.123(14) 0.003(4) 0.003(4)
C1 0.0322(13) 0.0626(12) 0.0626(12) 0.0026(16) 0.000 0.000
C2 0.0304(13) 0.0758(15) 0.0758(15) -0.0022(18) 0.000 0.000
C3 0.0351(15) 0.121(2) 0.121(2) -0.049(2) 0.0021(9) 0.0021(9)
C4 0.114(14) 0.236(15) 0.236(15) -0.142(19) 0.008(7) 0.008(7)

loop_
_atom_type_symbol
_atom_type_description
_atom_type_scat_dispersion_real
_atom_type_scat_dispersion_imag
_atom_type_scat_source
C C 0.0030 0.0010 'International Tables Vol C Tables 4.2.6.8 and 6.1.1.4'
H H 0.0000 0.0000 'International Tables Vol C Tables 4.2.6.8 and 6.1.1.4'
N N 0.0060 0.0030 'International Tables Vol C Tables 4.2.6.8 and 6.1.1.4'
O O 0.0110 0.0060 'International Tables Vol C Tables 4.2.6.8 and 6.1.1.4'
Zn Zn 0.3260 1.3880 'International Tables Vol C Tables 4.2.6.8 and 6.1.1.4'

loop_
_geom_angle_atom_site_label_1
_geom_angle_atom_site_label_2
_geom_angle_atom_site_label_3
_geom_angle
_geom_angle_site_symmetry_1
_geom_angle_site_symmetry_3
Zn1 Zn1 Zn1 60.0 148 75
Zn1 Zn1 Zn1 60.0 122 75
Zn1 Zn1 Zn1 60.0 148 122
O1 Zn1 Zn1 35.3 . 148
O1 Zn1 Zn1 35.3 . 75
O1 Zn1 Zn1 35.3 . 122
O2 Zn1 Zn1 76.11(6) . 148
O2 Zn1 Zn1 124.50(5) 63 122
O2 Zn1 Zn1 124.50(5) . 75
O2 Zn1 Zn1 124.50(5) 63 148
O2 Zn1 Zn1 76.11(6) 88 122
O2 Zn1 Zn1 124.50(5) 88 148
O2 Zn1 Zn1 124.50(5) 88 75
O2 Zn1 Zn1 124.50(5) . 122
O2 Zn1 Zn1 76.11(6) 63 75
O2 Zn1 O1 111.37(6) . .
O2 Zn1 O1 111.37(6) 63 .
O2 Zn1 O1 111.37(6) 88 .
O2 Zn1 O2 107.50(7) . 63
O2 Zn1 O2 107.51(7) 63 88
O2 Zn1 O2 107.50(7) . 88
Zn1 O1 Zn1 109.5 148 122
Zn1 O1 Zn1 109.5 122 .
Zn1 O1 Zn1 109.5 75 .
Zn1 O1 Zn1 109.5 75 122
Zn1 O1 Zn1 109.5 148 .
Zn1 O1 Zn1 109.5 148 75
C1 O2 Zn1 131.45(17) . .
C4 N1 C3 127.2(12) . .
O2 C1 O2 124.9(3) 30 .
O2 C1 C2 117.56(14) . .
O2 C1 C2 117.57(14) 30 .
C3 C2 C1 120.69(17) 30 .
C3 C2 C1 120.69(17) . .
C3 C2 C3 118.6(3) . 30
C2 C3 N1 125.0(6) . .
C2 C3 C3 120.70(17) . 102_655
C3 C3 N1 114.3(5) 102_655 .
C4 C4 N1 118.5(10) 102_655 .

loop_
_geom_bond_atom_site_label_1
_geom_bond_atom_site_label_2
_geom_bond_distance
_geom_bond_site_symmetry_2
Zn1 Zn1 3.1578(6) 122
Zn1 Zn1 3.1578(6) 75
Zn1 Zn1 3.1578(6) 148
Zn1 O1 1.9337(4) .
Zn1 O2 1.9290(17) 63
Zn1 O2 1.9290(17) 88
Zn1 O2 1.9289(17) .
O1 Zn1 1.9337(4) 148
O1 Zn1 1.9337(4) 75
O1 Zn1 1.9337(4) 122
O2 C1 1.259(2) .
N1 C3 1.474(13) .
N1 C4 1.44(3) .
C1 O2 1.259(2) 30
C1 C2 1.482(4) .
C2 C3 1.372(4) .
C2 C3 1.372(4) 30
C3 C3 1.378(6) 102_655
C4 C4 1.22(5) 102_655

loop_
_geom_torsion_atom_site_label_1
_geom_torsion_atom_site_label_2
_geom_torsion_atom_site_label_3
_geom_torsion_atom_site_label_4
_geom_torsion
_geom_torsion_site_symmetry_1
_geom_torsion_site_symmetry_4
Zn1 O2 C1 O2 0.000(0) . 30
Zn1 O2 C1 C2 180.000(0) . .
O2 C1 C2 C3 0.000(0) . 30
O2 C1 C2 C3 180.000(0) 30 30
O2 C1 C2 C3 0.000(0) 30 .
O2 C1 C2 C3 180.000(0) . .
C1 C2 C3 N1 0.000(1) . .
C1 C2 C3 C3 180.000(0) . 102_655
C3 N1 C4 C4 0.000(4) . 102_655
C3 C2 C3 N1 180.000(1) 30 .
C3 C2 C3 C3 0.000(0) 30 102_655
C4 N1 C3 C2 180.000(1) . .
C4 N1 C3 C3 0.000(1) . 102_655
